data_7007519
loop_
_publ_author_name
'Memon, Ashfaq A.'
'Afzaal, Mohammad'
'Malik, Mohammad A.'
'Nguyen, Chinh Q.'
'O'Brien, Paul'
'Raftery, Jim'

_publ_section_title
;
 The N-alkyldithiocarbamato complexes [M(S2CNHR)2] (M=Cd(II) Zn(II);
 R=C2H5, C4H9, C6H13, C12H25); their synthesis, thermal decomposition
 and use to prepare of nanoparticles and nanorods of CdS.
;
_journal_issue 37
_journal_name_full 'Dalton transactions (Cambridge, England : 2003)'
_journal_page_first 4499
_journal_page_last 4505
_journal_paper_doi 10.1039/B606661E
_journal_year 2006
_chemical_formula_sum 'C40 H40 Cd2 N8 O8 S2'
_chemical_formula_weight 1049.72
_chemical_name_systematic
;
?
;
_space_group_IT_number 14
_symmetry_cell_setting monoclinic
_symmetry_space_group_name_Hall '-P 2ybc'
_symmetry_space_group_name_H-M 'P 1 21/c 1'
_atom_sites_solution_hydrogens geom
_atom_sites_solution_primary direct
_atom_sites_solution_secondary difmap
_audit_creation_method SHELXL-97
_cell_angle_alpha 90.00
_cell_angle_beta 102.398(2)
_cell_angle_gamma 90.00
_cell_formula_units_Z 4
_cell_length_a 12.0273(15)
_cell_length_b 20.111(2)
_cell_length_c 17.171(2)
_cell_measurement_reflns_used 2154
_cell_measurement_temperature 100(2)
_cell_measurement_theta_max 25.01
_cell_measurement_theta_min 2.36
_cell_volume 4056.5(8)
_computing_cell_refinement 'Bruker SMART'
_computing_data_collection 'Bruker SMART'
_computing_data_reduction 'Bruker SAINT'
_computing_molecular_graphics 'Bruker SHELXTL'
_computing_publication_material 'Bruker SHELXTL'
_computing_structure_refinement 'SHELXL-97 (Sheldrick, 1997)'
_computing_structure_solution 'SHELXS-97 (Sheldrick, 1990)'
_diffrn_ambient_temperature 100(2)
_diffrn_measured_fraction_theta_full 0.991
_diffrn_measured_fraction_theta_max 0.991
_diffrn_measurement_device_type 'CCD area detector'
_diffrn_measurement_method 'phi and omega scans'
_diffrn_radiation_monochromator graphite
_diffrn_radiation_source 'fine-focus sealed tube'
_diffrn_radiation_type MoK\a
_diffrn_radiation_wavelength 0.71073
_diffrn_reflns_av_R_equivalents 0.0831
_diffrn_reflns_av_sigmaI/netI 0.1220
_diffrn_reflns_limit_h_max 15
_diffrn_reflns_limit_h_min -14
_diffrn_reflns_limit_k_max 24
_diffrn_reflns_limit_k_min -25
_diffrn_reflns_limit_l_max 21
_diffrn_reflns_limit_l_min -21
_diffrn_reflns_number 26140
_diffrn_reflns_theta_full 26.43
_diffrn_reflns_theta_max 26.43
_diffrn_reflns_theta_min 1.58
_exptl_absorpt_coefficient_mu 1.215
_exptl_absorpt_correction_T_max 0.9417
_exptl_absorpt_correction_T_min 0.7931
_exptl_absorpt_correction_type none
_exptl_crystal_colour colourless
_exptl_crystal_density_diffrn 1.719
_exptl_crystal_density_method 'not measured'
_exptl_crystal_description needle
_exptl_crystal_F_000 2112
_exptl_crystal_size_max 0.20
_exptl_crystal_size_mid 0.05
_exptl_crystal_size_min 0.05
_refine_diff_density_max 0.940
_refine_diff_density_min -0.778
_refine_diff_density_rms 0.113
_refine_ls_extinction_method none
_refine_ls_goodness_of_fit_ref 0.724
_refine_ls_hydrogen_treatment constr
_refine_ls_matrix_type full
_refine_ls_number_parameters 541
_refine_ls_number_reflns 8278
_refine_ls_number_restraints 0
_refine_ls_restrained_S_all 0.724
_refine_ls_R_factor_all 0.0957
_refine_ls_R_factor_gt 0.0383
_refine_ls_shift/su_max 0.001
_refine_ls_shift/su_mean 0.000
_refine_ls_structure_factor_coef Fsqd
_refine_ls_weighting_details 'calc w=1/[\s^2^(Fo^2^)+(0.0000P)^2^+0.0000P] where P=(Fo^2^+2Fc^2^)/3'
_refine_ls_weighting_scheme calc
_refine_ls_wR_factor_gt 0.0623
_refine_ls_wR_factor_ref 0.0738
_reflns_number_gt 4130
_reflns_number_total 8278
_reflns_threshold_expression >2sigma(I)
_cod_data_source_file B606661E.txt
_cod_data_source_block s2125m
_cod_depositor_comments
;
The following automatic conversions were performed:
'_symmetry_cell_setting' value 'Monoclinic' changed to 'monoclinic'
according to '/home/saulius/struct/CIF-dictionaries/cif_core.dic'
dictionary named 'cif_core.dic' version 2.4.1 from 2010-06-29.

Automatic conversion script
Id: cif_fix_enum 1527 2010-12-29 10:47:43Z saulius 
;
_cod_original_cell_volume 4056.6(9)
_cod_original_sg_symbol_H-M P2(1)/c
_cod_database_code 7007519

loop_
_symmetry_equiv_pos_as_xyz
'x, y, z'
'-x, y+1/2, -z+1/2'
'-x, -y, -z'
'x, -y-1/2, z-1/2'

loop_
_atom_site_label
_atom_site_type_symbol
_atom_site_fract_x
_atom_site_fract_y
_atom_site_fract_z
_atom_site_U_iso_or_equiv
_atom_site_adp_type
_atom_site_occupancy
_atom_site_symmetry_multiplicity
_atom_site_calc_flag
_atom_site_refinement_flags
_atom_site_disorder_assembly
_atom_site_disorder_group
Cd1 Cd 0.25272(5) 0.12203(2) 0.23912(3) 0.00933(11) Uani 1 1 d . . .
Cd2 Cd -0.24599(5) 0.12149(2) 0.24009(3) 0.00930(11) Uani 1 1 d . . .
S1 S 0.00100(12) 0.21923(6) 0.24163(7) 0.0089(3) Uani 1 1 d . . .
S2 S 0.50556(12) 0.02410(6) 0.24252(7) 0.0089(3) Uani 1 1 d . . .
O1 O 0.1231(3) 0.20236(17) 0.24859(19) 0.0135(9) Uani 1 1 d . . .
O2 O -0.0603(3) 0.15699(17) 0.25442(18) 0.0113(8) Uani 1 1 d . . .
O3 O -0.0453(3) 0.24554(18) 0.16157(19) 0.0177(9) Uani 1 1 d . . .
O4 O -0.0085(3) 0.26762(17) 0.3027(2) 0.0149(9) Uani 1 1 d . . .
O5 O 0.3821(3) 0.04189(17) 0.22967(19) 0.0134(9) Uani 1 1 d . . .
O6 O 0.5190(3) -0.02550(17) 0.18274(19) 0.0121(8) Uani 1 1 d . . .
O7 O 0.5442(3) -0.00152(17) 0.32375(19) 0.0136(9) Uani 1 1 d . . .
O8 O 0.5687(3) 0.08564(17) 0.23150(18) 0.0105(8) Uani 1 1 d . . .
N1 N 0.2581(4) 0.0915(2) 0.3733(3) 0.0135(11) Uani 1 1 d . . .
N2 N 0.1242(4) 0.0372(2) 0.1925(2) 0.0101(10) Uani 1 1 d . . .
N3 N 0.2456(4) 0.1582(2) 0.1069(2) 0.0129(11) Uani 1 1 d . . .
N4 N 0.3830(4) 0.2061(2) 0.2878(2) 0.0122(11) Uani 1 1 d . . .
N5 N -0.1621(4) 0.0176(2) 0.2853(2) 0.0127(11) Uani 1 1 d . . .
N6 N -0.2260(4) 0.1451(2) 0.3757(2) 0.0096(10) Uani 1 1 d . . .
N7 N -0.3300(4) 0.2258(2) 0.1965(2) 0.0130(11) Uani 1 1 d . . .
N8 N -0.2659(4) 0.0964(2) 0.1049(2) 0.0121(11) Uani 1 1 d . . .
C1 C 0.3437(5) 0.0548(3) 0.4167(3) 0.0143(13) Uani 1 1 d . . .
H1 H 0.3985 0.0356 0.3910 0.017 Uiso 1 1 calc R . .
C2 C 0.3534(5) 0.0443(3) 0.4974(3) 0.0129(13) Uani 1 1 d . . .
H2 H 0.4142 0.0183 0.5265 0.015 Uiso 1 1 calc R . .
C3 C 0.2752(5) 0.0717(3) 0.5353(3) 0.0193(15) Uani 1 1 d . . .
H3 H 0.2816 0.0652 0.5909 0.023 Uiso 1 1 calc R . .
C4 C 0.1868(5) 0.1087(3) 0.4917(3) 0.0168(14) Uani 1 1 d . . .
H4 H 0.1301 0.1271 0.5163 0.020 Uiso 1 1 calc R . .
C5 C 0.1827(5) 0.1185(3) 0.4113(3) 0.0145(14) Uani 1 1 d . . .
H5 H 0.1238 0.1455 0.3817 0.017 Uiso 1 1 calc R . .
C6 C 0.1442(5) -0.0230(3) 0.2257(3) 0.0156(13) Uani 1 1 d . . .
H6 H 0.2053 -0.0276 0.2707 0.019 Uiso 1 1 calc R . .
C7 C 0.0812(5) -0.0786(3) 0.1983(3) 0.0176(14) Uani 1 1 d . . .
H7 H 0.0975 -0.1204 0.2242 0.021 Uiso 1 1 calc R . .
C8 C -0.0063(5) -0.0720(3) 0.1321(3) 0.0198(14) Uani 1 1 d . . .
H8 H -0.0510 -0.1095 0.1113 0.024 Uiso 1 1 calc R . .
C9 C -0.0283(5) -0.0113(3) 0.0968(3) 0.0216(15) Uani 1 1 d . . .
H9 H -0.0885 -0.0057 0.0514 0.026 Uiso 1 1 calc R . .
C10 C 0.0394(5) 0.0419(3) 0.1287(3) 0.0157(13) Uani 1 1 d . . .
H10 H 0.0244 0.0841 0.1037 0.019 Uiso 1 1 calc R . .
C11 C 0.1642(5) 0.1991(3) 0.0666(3) 0.0140(13) Uani 1 1 d . . .
H11 H 0.1091 0.2165 0.0934 0.017 Uiso 1 1 calc R . .
C12 C 0.1580(5) 0.2168(3) -0.0122(3) 0.0179(14) Uani 1 1 d . . .
H12 H 0.0994 0.2454 -0.0392 0.021 Uiso 1 1 calc R . .
C13 C 0.2385(5) 0.1919(3) -0.0508(3) 0.0193(14) Uani 1 1 d . . .
H13 H 0.2364 0.2032 -0.1048 0.023 Uiso 1 1 calc R . .
C14 C 0.3216(5) 0.1505(3) -0.0098(3) 0.0199(14) Uani 1 1 d . . .
H14 H 0.3776 0.1326 -0.0354 0.024 Uiso 1 1 calc R . .
C15 C 0.3234(5) 0.1350(3) 0.0686(3) 0.0137(14) Uani 1 1 d . . .
H15 H 0.3821 0.1069 0.0966 0.016 Uiso 1 1 calc R . .
C16 C 0.3596(5) 0.2676(3) 0.2594(3) 0.0135(13) Uani 1 1 d . . .
H16 H 0.2989 0.2733 0.2144 0.016 Uiso 1 1 calc R . .
C17 C 0.4193(5) 0.3236(3) 0.2922(3) 0.0150(13) Uani 1 1 d . . .
H17 H 0.4004 0.3665 0.2702 0.018 Uiso 1 1 calc R . .
C18 C 0.5073(5) 0.3147(3) 0.3582(4) 0.0264(16) Uani 1 1 d . . .
H18 H 0.5501 0.3517 0.3826 0.032 Uiso 1 1 calc R . .
C19 C 0.5322(5) 0.2520(3) 0.3881(3) 0.0209(14) Uani 1 1 d . . .
H19 H 0.5917 0.2449 0.4336 0.025 Uiso 1 1 calc R . .
C20 C 0.4689(5) 0.1992(3) 0.3507(3) 0.0163(13) Uani 1 1 d . . .
H20 H 0.4877 0.1557 0.3710 0.020 Uiso 1 1 calc R . .
C21 C -0.0689(5) 0.0182(3) 0.3450(3) 0.0151(13) Uani 1 1 d . . .
H21 H -0.0408 0.0599 0.3668 0.018 Uiso 1 1 calc R . .
C22 C -0.0124(5) -0.0385(3) 0.3761(3) 0.0168(14) Uani 1 1 d . . .
H22 H 0.0526 -0.0356 0.4186 0.020 Uiso 1 1 calc R . .
C23 C -0.0510(5) -0.0994(3) 0.3452(3) 0.0157(13) Uani 1 1 d . . .
H23 H -0.0137 -0.1393 0.3660 0.019 Uiso 1 1 calc R . .
C24 C -0.1457(5) -0.1010(3) 0.2830(3) 0.0164(13) Uani 1 1 d . . .
H24 H -0.1737 -0.1421 0.2592 0.020 Uiso 1 1 calc R . .
C25 C -0.1985(5) -0.0425(3) 0.2562(3) 0.0131(13) Uani 1 1 d . . .
H25 H -0.2648 -0.0444 0.2146 0.016 Uiso 1 1 calc R . .
C26 C -0.1533(5) 0.1920(3) 0.4140(3) 0.0133(13) Uani 1 1 d . . .
H26 H -0.1084 0.2164 0.3846 0.016 Uiso 1 1 calc R . .
C27 C -0.1424(5) 0.2053(3) 0.4932(3) 0.0108(13) Uani 1 1 d . . .
H27 H -0.0902 0.2383 0.5182 0.013 Uiso 1 1 calc R . .
C28 C -0.2071(5) 0.1709(3) 0.5372(3) 0.0131(13) Uani 1 1 d . . .
H28 H -0.2020 0.1804 0.5920 0.016 Uiso 1 1 calc R . .
C29 C -0.2790(5) 0.1224(3) 0.4990(3) 0.0127(14) Uani 1 1 d . . .
H29 H -0.3231 0.0967 0.5277 0.015 Uiso 1 1 calc R . .
C30 C -0.2867(5) 0.1111(3) 0.4189(3) 0.0121(14) Uani 1 1 d . . .
H30 H -0.3375 0.0777 0.3933 0.015 Uiso 1 1 calc R . .
C31 C -0.4210(5) 0.2267(3) 0.1362(3) 0.0175(14) Uani 1 1 d . . .
H31 H -0.4461 0.1858 0.1110 0.021 Uiso 1 1 calc R . .
C32 C -0.4812(5) 0.2838(3) 0.1082(3) 0.0190(14) Uani 1 1 d . . .
H32 H -0.5444 0.2820 0.0642 0.023 Uiso 1 1 calc R . .
C33 C -0.4466(5) 0.3435(3) 0.1461(3) 0.0193(14) Uani 1 1 d . . .
H33 H -0.4865 0.3835 0.1291 0.023 Uiso 1 1 calc R . .
C34 C -0.3531(5) 0.3437(3) 0.2089(3) 0.0167(13) Uani 1 1 d . . .
H34 H -0.3281 0.3839 0.2363 0.020 Uiso 1 1 calc R . .
C35 C -0.2963(5) 0.2845(3) 0.2313(3) 0.0148(13) Uani 1 1 d . . .
H35 H -0.2303 0.2854 0.2732 0.018 Uiso 1 1 calc R . .
C36 C -0.3384(5) 0.0491(3) 0.0686(3) 0.0119(13) Uani 1 1 d . . .
H36 H -0.3831 0.0259 0.0991 0.014 Uiso 1 1 calc R . .
C37 C -0.3504(5) 0.0329(3) -0.0101(3) 0.0141(13) Uani 1 1 d . . .
H37 H -0.4034 -0.0001 -0.0339 0.017 Uiso 1 1 calc R . .
C38 C -0.2832(5) 0.0658(3) -0.0549(3) 0.0140(13) Uani 1 1 d . . .
H38 H -0.2877 0.0544 -0.1092 0.017 Uiso 1 1 calc R . .
C39 C -0.2099(5) 0.1154(3) -0.0189(3) 0.0163(13) Uani 1 1 d . . .
H39 H -0.1639 0.1389 -0.0481 0.020 Uiso 1 1 calc R . .
C40 C -0.2051(5) 0.1298(3) 0.0602(3) 0.0122(15) Uani 1 1 d . . .
H40 H -0.1569 0.1649 0.0843 0.015 Uiso 1 1 calc R . .

loop_
_atom_site_aniso_label
_atom_site_aniso_U_11
_atom_site_aniso_U_22
_atom_site_aniso_U_33
_atom_site_aniso_U_23
_atom_site_aniso_U_13
_atom_site_aniso_U_12
Cd1 0.0089(2) 0.0104(2) 0.0085(2) 0.00019(17) 0.00149(18) -0.00024(17)
Cd2 0.0095(2) 0.0104(2) 0.0076(2) -0.00087(16) 0.00104(18) -0.00028(17)
S1 0.0074(8) 0.0087(7) 0.0102(7) 0.0006(5) 0.0009(6) -0.0002(6)
S2 0.0067(8) 0.0090(7) 0.0107(7) -0.0006(6) 0.0014(6) 0.0005(6)
O1 0.008(2) 0.014(2) 0.020(2) 0.0049(16) 0.0037(16) 0.0005(16)
O2 0.008(2) 0.014(2) 0.0120(19) 0.0007(15) 0.0024(15) -0.0049(16)
O3 0.017(2) 0.020(2) 0.0123(19) 0.0100(16) -0.0048(17) -0.0061(18)
O4 0.016(2) 0.014(2) 0.017(2) -0.0015(16) 0.0073(17) 0.0023(18)
O5 0.007(2) 0.012(2) 0.020(2) -0.0004(16) -0.0007(16) 0.0008(16)
O6 0.012(2) 0.013(2) 0.0119(19) -0.0049(15) 0.0025(16) -0.0027(17)
O7 0.014(2) 0.015(2) 0.0100(19) 0.0010(15) -0.0018(16) -0.0065(17)
O8 0.008(2) 0.012(2) 0.0102(18) -0.0001(15) 0.0006(15) -0.0043(16)
N1 0.010(3) 0.015(3) 0.013(2) -0.001(2) -0.001(2) -0.005(2)
N2 0.007(3) 0.016(3) 0.007(2) -0.0017(19) 0.0004(18) 0.000(2)
N3 0.013(3) 0.015(3) 0.011(2) -0.001(2) 0.002(2) -0.003(2)
N4 0.011(3) 0.016(3) 0.010(2) -0.0006(19) 0.003(2) 0.002(2)
N5 0.010(3) 0.018(3) 0.011(2) -0.001(2) 0.006(2) 0.003(2)
N6 0.004(2) 0.009(2) 0.015(2) -0.0030(19) 0.0006(19) 0.003(2)
N7 0.011(3) 0.018(3) 0.010(2) -0.0011(19) 0.0016(19) -0.001(2)
N8 0.010(3) 0.016(3) 0.011(2) 0.0001(19) 0.003(2) 0.000(2)
C1 0.014(4) 0.012(3) 0.019(3) -0.002(2) 0.008(3) 0.000(3)
C2 0.014(4) 0.010(3) 0.012(3) 0.002(2) -0.004(2) -0.002(3)
C3 0.024(4) 0.023(4) 0.011(3) 0.003(3) 0.003(3) -0.003(3)
C4 0.017(4) 0.018(3) 0.019(3) 0.001(3) 0.010(3) 0.004(3)
C5 0.010(3) 0.018(3) 0.016(3) 0.002(3) 0.002(2) -0.001(3)
C6 0.012(3) 0.023(4) 0.011(3) -0.002(2) 0.000(2) -0.002(3)
C7 0.021(4) 0.009(3) 0.027(3) -0.001(3) 0.015(3) 0.005(3)
C8 0.018(4) 0.019(3) 0.025(3) -0.013(3) 0.009(3) -0.010(3)
C9 0.010(4) 0.030(4) 0.021(3) 0.005(3) -0.005(3) -0.001(3)
C10 0.012(3) 0.016(3) 0.018(3) 0.005(2) -0.001(2) 0.004(3)
C11 0.017(4) 0.014(3) 0.012(3) -0.001(2) 0.004(3) -0.002(3)
C12 0.015(4) 0.018(3) 0.019(3) -0.001(3) 0.000(3) -0.002(3)
C13 0.021(4) 0.022(4) 0.013(3) -0.001(3) -0.001(3) -0.009(3)
C14 0.026(4) 0.019(3) 0.020(3) -0.003(3) 0.017(3) -0.006(3)
C15 0.008(3) 0.014(3) 0.018(3) -0.003(2) -0.001(2) -0.003(2)
C16 0.007(3) 0.021(3) 0.014(3) 0.001(2) 0.005(2) 0.004(3)
C17 0.008(3) 0.015(3) 0.022(3) -0.002(2) 0.002(2) 0.003(3)
C18 0.018(4) 0.030(4) 0.033(4) -0.014(3) 0.011(3) -0.012(3)
C19 0.011(4) 0.030(4) 0.020(3) -0.001(3) 0.000(3) -0.001(3)
C20 0.013(3) 0.009(3) 0.027(3) 0.000(2) 0.003(3) 0.000(3)
C21 0.011(3) 0.016(3) 0.017(3) -0.006(2) 0.002(2) -0.007(3)
C22 0.010(3) 0.022(4) 0.017(3) 0.004(3) 0.000(2) 0.007(3)
C23 0.019(4) 0.012(3) 0.019(3) 0.008(2) 0.012(3) 0.005(3)
C24 0.017(4) 0.011(3) 0.023(3) 0.000(2) 0.008(3) -0.002(3)
C25 0.007(3) 0.017(3) 0.017(3) 0.002(2) 0.005(2) 0.002(2)
C26 0.012(3) 0.010(3) 0.017(3) 0.002(2) 0.001(2) 0.001(3)
C27 0.009(3) 0.010(3) 0.013(3) -0.004(2) -0.001(2) -0.002(2)
C28 0.012(3) 0.017(3) 0.009(3) 0.000(2) 0.001(2) 0.010(3)
C29 0.012(3) 0.015(3) 0.012(3) 0.003(2) 0.005(2) -0.001(3)
C30 0.011(3) 0.005(3) 0.020(3) -0.002(2) 0.000(2) 0.004(3)
C31 0.018(4) 0.017(3) 0.017(3) -0.006(2) 0.003(3) -0.001(3)
C32 0.016(4) 0.021(4) 0.018(3) -0.003(3) 0.000(3) 0.002(3)
C33 0.021(4) 0.018(3) 0.022(3) 0.011(3) 0.012(3) 0.008(3)
C34 0.017(4) 0.011(3) 0.023(3) -0.002(2) 0.006(3) -0.005(3)
C35 0.014(3) 0.017(3) 0.014(3) 0.002(2) 0.004(2) 0.000(3)
C36 0.008(3) 0.014(3) 0.014(3) 0.002(2) 0.001(2) 0.001(2)
C37 0.012(3) 0.017(3) 0.014(3) -0.003(2) 0.003(2) -0.004(3)
C38 0.015(3) 0.016(3) 0.009(3) -0.003(2) -0.002(2) 0.007(3)
C39 0.014(3) 0.018(3) 0.019(3) 0.006(3) 0.007(3) 0.006(3)
C40 0.009(3) 0.009(3) 0.016(3) -0.002(2) -0.004(2) 0.001(2)

loop_
_atom_type_symbol
_atom_type_description
_atom_type_scat_dispersion_real
_atom_type_scat_dispersion_imag
_atom_type_scat_source
C C 0.0033 0.0016 'International Tables Vol C Tables 4.2.6.8 and 6.1.1.4'
H H 0.0000 0.0000 'International Tables Vol C Tables 4.2.6.8 and 6.1.1.4'
N N 0.0061 0.0033 'International Tables Vol C Tables 4.2.6.8 and 6.1.1.4'
S S 0.1246 0.1234 'International Tables Vol C Tables 4.2.6.8 and 6.1.1.4'
Cd Cd -0.8075 1.2024 'International Tables Vol C Tables 4.2.6.8 and 6.1.1.4'
O O 0.0106 0.0060 'International Tables Vol C Tables 4.2.6.8 and 6.1.1.4'

loop_
_geom_angle_atom_site_label_1
_geom_angle_atom_site_label_2
_geom_angle_atom_site_label_3
_geom_angle
_geom_angle_site_symmetry_1
_geom_angle_site_symmetry_3
_geom_angle_publ_flag
O5 Cd1 O1 179.99(17) . . ?
O5 Cd1 N2 82.52(13) . . ?
O1 Cd1 N2 97.49(14) . . ?
O5 Cd1 N4 97.01(14) . . ?
O1 Cd1 N4 82.98(13) . . ?
N2 Cd1 N4 179.01(16) . . ?
O5 Cd1 N3 91.93(14) . . ?
O1 Cd1 N3 88.07(14) . . ?
N2 Cd1 N3 90.64(15) . . ?
N4 Cd1 N3 90.24(15) . . ?
O5 Cd1 N1 90.54(14) . . ?
O1 Cd1 N1 89.47(14) . . ?
N2 Cd1 N1 91.23(15) . . ?
N4 Cd1 N1 87.91(15) . . ?
N3 Cd1 N1 177.08(17) . . ?
O2 Cd2 O8 177.58(12) . 1_455 ?
O2 Cd2 N8 93.63(14) . . ?
O8 Cd2 N8 88.71(14) 1_455 . ?
O2 Cd2 N6 86.59(14) . . ?
O8 Cd2 N6 91.06(13) 1_455 . ?
N8 Cd2 N6 179.27(17) . . ?
O2 Cd2 N5 84.48(14) . . ?
O8 Cd2 N5 94.73(14) 1_455 . ?
N8 Cd2 N5 94.62(15) . . ?
N6 Cd2 N5 84.71(14) . . ?
O2 Cd2 N7 95.54(14) . . ?
O8 Cd2 N7 85.22(14) 1_455 . ?
N8 Cd2 N7 86.07(15) . . ?
N6 Cd2 N7 94.60(14) . . ?
N5 Cd2 N7 179.31(15) . . ?
O4 S1 O3 111.3(2) . . ?
O4 S1 O1 108.9(2) . . ?
O3 S1 O1 109.1(2) . . ?
O4 S1 O2 109.7(2) . . ?
O3 S1 O2 109.9(2) . . ?
O1 S1 O2 107.9(2) . . ?
O6 S2 O7 111.5(2) . . ?
O6 S2 O8 110.0(2) . . ?
O7 S2 O8 110.4(2) . . ?
O6 S2 O5 108.3(2) . . ?
O7 S2 O5 109.0(2) . . ?
O8 S2 O5 107.5(2) . . ?
S1 O1 Cd1 146.8(2) . . ?
S1 O2 Cd2 137.8(2) . . ?
S2 O5 Cd1 146.4(2) . . ?
S2 O8 Cd2 139.7(2) . 1_655 ?
C5 N1 C1 117.9(5) . . ?
C5 N1 Cd1 119.2(4) . . ?
C1 N1 Cd1 122.3(4) . . ?
C10 N2 C6 116.9(5) . . ?
C10 N2 Cd1 124.5(4) . . ?
C6 N2 Cd1 118.2(3) . . ?
C15 N3 C11 117.9(5) . . ?
C15 N3 Cd1 118.6(4) . . ?
C11 N3 Cd1 123.4(4) . . ?
C20 N4 C16 117.2(5) . . ?
C20 N4 Cd1 124.0(4) . . ?
C16 N4 Cd1 117.9(4) . . ?
C25 N5 C21 116.3(5) . . ?
C25 N5 Cd2 125.9(4) . . ?
C21 N5 Cd2 117.8(3) . . ?
C30 N6 C26 117.4(5) . . ?
C30 N6 Cd2 119.8(4) . . ?
C26 N6 Cd2 122.8(4) . . ?
C31 N7 C35 116.8(5) . . ?
C31 N7 Cd2 118.6(4) . . ?
C35 N7 Cd2 124.5(4) . . ?
C40 N8 C36 117.7(5) . . ?
C40 N8 Cd2 120.3(4) . . ?
C36 N8 Cd2 122.0(4) . . ?
N1 C1 C2 121.7(5) . . ?
N1 C1 H1 119.2 . . ?
C2 C1 H1 119.2 . . ?
C3 C2 C1 119.8(5) . . ?
C3 C2 H2 120.1 . . ?
C1 C2 H2 120.1 . . ?
C2 C3 C4 119.1(5) . . ?
C2 C3 H3 120.4 . . ?
C4 C3 H3 120.4 . . ?
C3 C4 C5 118.4(6) . . ?
C3 C4 H4 120.8 . . ?
C5 C4 H4 120.8 . . ?
N1 C5 C4 123.0(6) . . ?
N1 C5 H5 118.5 . . ?
C4 C5 H5 118.5 . . ?
N2 C6 C7 123.7(5) . . ?
N2 C6 H6 118.2 . . ?
C7 C6 H6 118.2 . . ?
C6 C7 C8 118.0(5) . . ?
C6 C7 H7 121.0 . . ?
C8 C7 H7 121.0 . . ?
C9 C8 C7 119.6(5) . . ?
C9 C8 H8 120.2 . . ?
C7 C8 H8 120.2 . . ?
C8 C9 C10 118.3(5) . . ?
C8 C9 H9 120.9 . . ?
C10 C9 H9 120.9 . . ?
N2 C10 C9 123.6(5) . . ?
N2 C10 H10 118.2 . . ?
C9 C10 H10 118.2 . . ?
N3 C11 C12 122.5(5) . . ?
N3 C11 H11 118.7 . . ?
C12 C11 H11 118.7 . . ?
C13 C12 C11 118.7(6) . . ?
C13 C12 H12 120.7 . . ?
C11 C12 H12 120.7 . . ?
C14 C13 C12 118.9(5) . . ?
C14 C13 H13 120.6 . . ?
C12 C13 H13 120.6 . . ?
C13 C14 C15 119.6(6) . . ?
C13 C14 H14 120.2 . . ?
C15 C14 H14 120.2 . . ?
N3 C15 C14 122.4(6) . . ?
N3 C15 H15 118.8 . . ?
C14 C15 H15 118.8 . . ?
N4 C16 C17 123.6(5) . . ?
N4 C16 H16 118.2 . . ?
C17 C16 H16 118.2 . . ?
C18 C17 C16 117.6(5) . . ?
C18 C17 H17 121.2 . . ?
C16 C17 H17 121.2 . . ?
C19 C18 C17 119.5(6) . . ?
C19 C18 H18 120.3 . . ?
C17 C18 H18 120.3 . . ?
C18 C19 C20 118.6(6) . . ?
C18 C19 H19 120.7 . . ?
C20 C19 H19 120.7 . . ?
N4 C20 C19 123.4(5) . . ?
N4 C20 H20 118.3 . . ?
C19 C20 H20 118.3 . . ?
N5 C21 C22 123.3(5) . . ?
N5 C21 H21 118.4 . . ?
C22 C21 H21 118.4 . . ?
C21 C22 C23 119.4(5) . . ?
C21 C22 H22 120.3 . . ?
C23 C22 H22 120.3 . . ?
C22 C23 C24 118.1(5) . . ?
C22 C23 H23 121.0 . . ?
C24 C23 H23 121.0 . . ?
C25 C24 C23 119.0(5) . . ?
C25 C24 H24 120.5 . . ?
C23 C24 H24 120.5 . . ?
N5 C25 C24 123.9(5) . . ?
N5 C25 H25 118.1 . . ?
C24 C25 H25 118.1 . . ?
N6 C26 C27 122.2(5) . . ?
N6 C26 H26 118.9 . . ?
C27 C26 H26 118.9 . . ?
C26 C27 C28 120.1(5) . . ?
C26 C27 H27 119.9 . . ?
C28 C27 H27 119.9 . . ?
C29 C28 C27 117.8(5) . . ?
C29 C28 H28 121.1 . . ?
C27 C28 H28 121.1 . . ?
C28 C29 C30 119.6(5) . . ?
C28 C29 H29 120.2 . . ?
C30 C29 H29 120.2 . . ?
N6 C30 C29 122.9(5) . . ?
N6 C30 H30 118.6 . . ?
C29 C30 H30 118.6 . . ?
N7 C31 C32 124.1(5) . . ?
N7 C31 H31 118.0 . . ?
C32 C31 H31 118.0 . . ?
C33 C32 C31 118.2(5) . . ?
C33 C32 H32 120.9 . . ?
C31 C32 H32 120.9 . . ?
C34 C33 C32 118.8(5) . . ?
C34 C33 H33 120.6 . . ?
C32 C33 H33 120.6 . . ?
C33 C34 C35 118.9(5) . . ?
C33 C34 H34 120.5 . . ?
C35 C34 H34 120.5 . . ?
N7 C35 C34 123.2(5) . . ?
N7 C35 H35 118.4 . . ?
C34 C35 H35 118.4 . . ?
N8 C36 C37 123.0(5) . . ?
N8 C36 H36 118.5 . . ?
C37 C36 H36 118.5 . . ?
C36 C37 C38 118.8(5) . . ?
C36 C37 H37 120.6 . . ?
C38 C37 H37 120.6 . . ?
C39 C38 C37 118.9(5) . . ?
C39 C38 H38 120.6 . . ?
C37 C38 H38 120.6 . . ?
C40 C39 C38 118.7(5) . . ?
C40 C39 H39 120.7 . . ?
C38 C39 H39 120.7 . . ?
N8 C40 C39 122.9(5) . . ?
N8 C40 H40 118.6 . . ?
C39 C40 H40 118.6 . . ?

loop_
_geom_bond_atom_site_label_1
_geom_bond_atom_site_label_2
_geom_bond_distance
_geom_bond_site_symmetry_2
_geom_bond_publ_flag
Cd1 O5 2.271(3) . ?
Cd1 O1 2.275(4) . ?
Cd1 N2 2.327(4) . ?
Cd1 N4 2.334(4) . ?
Cd1 N3 2.369(4) . ?
Cd1 N1 2.372(4) . ?
Cd2 O2 2.307(3) . ?
Cd2 O8 2.317(3) 1_455 ?
Cd2 N8 2.337(4) . ?
Cd2 N6 2.339(4) . ?
Cd2 N5 2.377(4) . ?
Cd2 N7 2.379(4) . ?
S1 O4 1.453(3) . ?
S1 O3 1.467(3) . ?
S1 O1 1.486(4) . ?
S1 O2 1.493(3) . ?
S2 O6 1.465(3) . ?
S2 O7 1.466(3) . ?
S2 O8 1.485(3) . ?
S2 O5 1.496(4) . ?
O8 Cd2 2.317(3) 1_655 ?
N1 C5 1.340(7) . ?
N1 C1 1.353(7) . ?
N2 C10 1.330(6) . ?
N2 C6 1.336(6) . ?
N3 C15 1.337(7) . ?
N3 C11 1.350(7) . ?
N4 C20 1.333(6) . ?
N4 C16 1.337(6) . ?
N5 C25 1.344(6) . ?
N5 C21 1.347(6) . ?
N6 C30 1.336(7) . ?
N6 C26 1.355(6) . ?
N7 C31 1.336(6) . ?
N7 C35 1.345(6) . ?
N8 C40 1.347(7) . ?
N8 C36 1.350(6) . ?
C1 C2 1.383(7) . ?
C1 H1 0.9500 . ?
C2 C3 1.369(8) . ?
C2 H2 0.9500 . ?
C3 C4 1.380(8) . ?
C3 H3 0.9500 . ?
C4 C5 1.385(7) . ?
C4 H4 0.9500 . ?
C5 H5 0.9500 . ?
C6 C7 1.377(7) . ?
C6 H6 0.9500 . ?
C7 C8 1.379(7) . ?
C7 H7 0.9500 . ?
C8 C9 1.365(7) . ?
C8 H8 0.9500 . ?
C9 C10 1.384(7) . ?
C9 H9 0.9500 . ?
C10 H10 0.9500 . ?
C11 C12 1.386(7) . ?
C11 H11 0.9500 . ?
C12 C13 1.379(8) . ?
C12 H12 0.9500 . ?
C13 C14 1.374(8) . ?
C13 H13 0.9500 . ?
C14 C15 1.378(7) . ?
C14 H14 0.9500 . ?
C15 H15 0.9500 . ?
C16 C17 1.388(7) . ?
C16 H16 0.9500 . ?
C17 C18 1.387(7) . ?
C17 H17 0.9500 . ?
C18 C19 1.370(8) . ?
C18 H18 0.9500 . ?
C19 C20 1.382(7) . ?
C19 H19 0.9500 . ?
C20 H20 0.9500 . ?
C21 C22 1.375(7) . ?
C21 H21 0.9500 . ?
C22 C23 1.377(7) . ?
C22 H22 0.9500 . ?
C23 C24 1.385(7) . ?
C23 H23 0.9500 . ?
C24 C25 1.369(7) . ?
C24 H24 0.9500 . ?
C25 H25 0.9500 . ?
C26 C27 1.365(7) . ?
C26 H26 0.9500 . ?
C27 C28 1.381(7) . ?
C27 H27 0.9500 . ?
C28 C29 1.373(7) . ?
C28 H28 0.9500 . ?
C29 C30 1.376(7) . ?
C29 H29 0.9500 . ?
C30 H30 0.9500 . ?
C31 C32 1.387(7) . ?
C31 H31 0.9500 . ?
C32 C33 1.386(7) . ?
C32 H32 0.9500 . ?
C33 C34 1.382(7) . ?
C33 H33 0.9500 . ?
C34 C35 1.386(7) . ?
C34 H34 0.9500 . ?
C35 H35 0.9500 . ?
C36 C37 1.367(7) . ?
C36 H36 0.9500 . ?
C37 C38 1.395(7) . ?
C37 H37 0.9500 . ?
C38 C39 1.385(7) . ?
C38 H38 0.9500 . ?
C39 C40 1.378(7) . ?
C39 H39 0.9500 . ?
C40 H40 0.9500 . ?

loop_
_geom_torsion_atom_site_label_1
_geom_torsion_atom_site_label_2
_geom_torsion_atom_site_label_3
_geom_torsion_atom_site_label_4
_geom_torsion
_geom_torsion_site_symmetry_1
_geom_torsion_site_symmetry_2
_geom_torsion_site_symmetry_3
_geom_torsion_site_symmetry_4
_geom_torsion_publ_flag
O4 S1 O1 Cd1 143.6(3) . . . . ?
O3 S1 O1 Cd1 -94.8(4) . . . . ?
O2 S1 O1 Cd1 24.6(4) . . . . ?
O5 Cd1 O1 S1 153(100) . . . . ?
N2 Cd1 O1 S1 4.8(4) . . . . ?
N4 Cd1 O1 S1 -174.3(4) . . . . ?
N3 Cd1 O1 S1 95.2(4) . . . . ?
N1 Cd1 O1 S1 -86.4(4) . . . . ?
O4 S1 O2 Cd2 72.5(3) . . . . ?
O3 S1 O2 Cd2 -50.1(3) . . . . ?
O1 S1 O2 Cd2 -169.0(3) . . . . ?
O8 Cd2 O2 S1 -110(3) 1_455 . . . ?
N8 Cd2 O2 S1 84.5(3) . . . . ?
N6 Cd2 O2 S1 -96.1(3) . . . . ?
N5 Cd2 O2 S1 178.8(3) . . . . ?
N7 Cd2 O2 S1 -1.8(3) . . . . ?
O6 S2 O5 Cd1 -149.3(3) . . . . ?
O7 S2 O5 Cd1 89.1(4) . . . . ?
O8 S2 O5 Cd1 -30.5(4) . . . . ?
O1 Cd1 O5 S2 34(100) . . . . ?
N2 Cd1 O5 S2 -177.8(4) . . . . ?
N4 Cd1 O5 S2 1.3(4) . . . . ?
N3 Cd1 O5 S2 91.8(4) . . . . ?
N1 Cd1 O5 S2 -86.7(4) . . . . ?
O6 S2 O8 Cd2 -65.4(3) . . . 1_655 ?
O7 S2 O8 Cd2 58.1(3) . . . 1_655 ?
O5 S2 O8 Cd2 176.9(3) . . . 1_655 ?
O5 Cd1 N1 C5 -171.5(4) . . . . ?
O1 Cd1 N1 C5 8.5(4) . . . . ?
N2 Cd1 N1 C5 -89.0(4) . . . . ?
N4 Cd1 N1 C5 91.5(4) . . . . ?
N3 Cd1 N1 C5 41(4) . . . . ?
O5 Cd1 N1 C1 17.6(4) . . . . ?
O1 Cd1 N1 C1 -162.4(4) . . . . ?
N2 Cd1 N1 C1 100.1(4) . . . . ?
N4 Cd1 N1 C1 -79.4(4) . . . . ?
N3 Cd1 N1 C1 -130(3) . . . . ?
O5 Cd1 N2 C10 -126.1(4) . . . . ?
O1 Cd1 N2 C10 53.9(4) . . . . ?
N4 Cd1 N2 C10 173(41) . . . . ?
N3 Cd1 N2 C10 -34.3(4) . . . . ?
N1 Cd1 N2 C10 143.5(4) . . . . ?
O5 Cd1 N2 C6 45.4(4) . . . . ?
O1 Cd1 N2 C6 -134.6(4) . . . . ?
N4 Cd1 N2 C6 -16(9) . . . . ?
N3 Cd1 N2 C6 137.2(4) . . . . ?
N1 Cd1 N2 C6 -45.0(4) . . . . ?
O5 Cd1 N3 C15 -11.0(4) . . . . ?
O1 Cd1 N3 C15 169.0(4) . . . . ?
N2 Cd1 N3 C15 -93.5(4) . . . . ?
N4 Cd1 N3 C15 86.1(4) . . . . ?
N1 Cd1 N3 C15 137(3) . . . . ?
O5 Cd1 N3 C11 166.3(4) . . . . ?
O1 Cd1 N3 C11 -13.7(4) . . . . ?
N2 Cd1 N3 C11 83.8(4) . . . . ?
N4 Cd1 N3 C11 -96.7(4) . . . . ?
N1 Cd1 N3 C11 -46(4) . . . . ?
O5 Cd1 N4 C20 -51.8(4) . . . . ?
O1 Cd1 N4 C20 128.2(4) . . . . ?
N2 Cd1 N4 C20 9(9) . . . . ?
N3 Cd1 N4 C20 -143.8(4) . . . . ?
N1 Cd1 N4 C20 38.5(4) . . . . ?
O5 Cd1 N4 C16 139.5(4) . . . . ?
O1 Cd1 N4 C16 -40.5(4) . . . . ?
N2 Cd1 N4 C16 -159(9) . . . . ?
N3 Cd1 N4 C16 47.5(4) . . . . ?
N1 Cd1 N4 C16 -130.2(4) . . . . ?
O2 Cd2 N5 C25 -138.7(4) . . . . ?
O8 Cd2 N5 C25 43.6(4) 1_455 . . . ?
N8 Cd2 N5 C25 -45.5(4) . . . . ?
N6 Cd2 N5 C25 134.2(4) . . . . ?
N7 Cd2 N5 C25 130(14) . . . . ?
O2 Cd2 N5 C21 40.7(4) . . . . ?
O8 Cd2 N5 C21 -137.0(4) 1_455 . . . ?
N8 Cd2 N5 C21 134.0(4) . . . . ?
N6 Cd2 N5 C21 -46.3(4) . . . . ?
N7 Cd2 N5 C21 -51(14) . . . . ?
O2 Cd2 N6 C30 -151.5(4) . . . . ?
O8 Cd2 N6 C30 27.9(4) 1_455 . . . ?
N8 Cd2 N6 C30 -44(13) . . . . ?
N5 Cd2 N6 C30 -66.8(4) . . . . ?
N7 Cd2 N6 C30 113.2(4) . . . . ?
O2 Cd2 N6 C26 27.6(4) . . . . ?
O8 Cd2 N6 C26 -153.0(4) 1_455 . . . ?
N8 Cd2 N6 C26 135(13) . . . . ?
N5 Cd2 N6 C26 112.4(4) . . . . ?
N7 Cd2 N6 C26 -67.7(4) . . . . ?
O2 Cd2 N7 C31 137.6(4) . . . . ?
O8 Cd2 N7 C31 -44.7(4) 1_455 . . . ?
N8 Cd2 N7 C31 44.4(4) . . . . ?
N6 Cd2 N7 C31 -135.3(4) . . . . ?
N5 Cd2 N7 C31 -131(14) . . . . ?
O2 Cd2 N7 C35 -46.3(4) . . . . ?
O8 Cd2 N7 C35 131.4(4) 1_455 . . . ?
N8 Cd2 N7 C35 -139.6(4) . . . . ?
N6 Cd2 N7 C35 40.7(4) . . . . ?
N5 Cd2 N7 C35 45(15) . . . . ?
O2 Cd2 N8 C40 -28.5(4) . . . . ?
O8 Cd2 N8 C40 152.1(4) 1_455 . . . ?
N6 Cd2 N8 C40 -136(13) . . . . ?
N5 Cd2 N8 C40 -113.2(4) . . . . ?
N7 Cd2 N8 C40 66.8(4) . . . . ?
O2 Cd2 N8 C36 152.1(4) . . . . ?
O8 Cd2 N8 C36 -27.3(4) 1_455 . . . ?
N6 Cd2 N8 C36 45(13) . . . . ?
N5 Cd2 N8 C36 67.4(4) . . . . ?
N7 Cd2 N8 C36 -112.6(4) . . . . ?
C5 N1 C1 C2 0.7(8) . . . . ?
Cd1 N1 C1 C2 171.7(4) . . . . ?
N1 C1 C2 C3 -0.1(8) . . . . ?
C1 C2 C3 C4 0.7(8) . . . . ?
C2 C3 C4 C5 -1.9(9) . . . . ?
C1 N1 C5 C4 -2.0(8) . . . . ?
Cd1 N1 C5 C4 -173.3(4) . . . . ?
C3 C4 C5 N1 2.6(9) . . . . ?
C10 N2 C6 C7 -1.2(8) . . . . ?
Cd1 N2 C6 C7 -173.3(4) . . . . ?
N2 C6 C7 C8 1.1(8) . . . . ?
C6 C7 C8 C9 -0.6(8) . . . . ?
C7 C8 C9 C10 0.4(9) . . . . ?
C6 N2 C10 C9 0.9(8) . . . . ?
Cd1 N2 C10 C9 172.5(4) . . . . ?
C8 C9 C10 N2 -0.6(9) . . . . ?
C15 N3 C11 C12 1.0(8) . . . . ?
Cd1 N3 C11 C12 -176.3(4) . . . . ?
N3 C11 C12 C13 -0.4(8) . . . . ?
C11 C12 C13 C14 0.1(8) . . . . ?
C12 C13 C14 C15 -0.4(9) . . . . ?
C11 N3 C15 C14 -1.2(8) . . . . ?
Cd1 N3 C15 C14 176.2(4) . . . . ?
C13 C14 C15 N3 1.0(9) . . . . ?
C20 N4 C16 C17 -0.4(8) . . . . ?
Cd1 N4 C16 C17 169.0(4) . . . . ?
N4 C16 C17 C18 -0.3(8) . . . . ?
C16 C17 C18 C19 0.2(8) . . . . ?
C17 C18 C19 C20 0.6(9) . . . . ?
C16 N4 C20 C19 1.3(8) . . . . ?
Cd1 N4 C20 C19 -167.4(4) . . . . ?
C18 C19 C20 N4 -1.4(9) . . . . ?
C25 N5 C21 C22 -0.2(8) . . . . ?
Cd2 N5 C21 C22 -179.7(4) . . . . ?
N5 C21 C22 C23 0.5(9) . . . . ?
C21 C22 C23 C24 0.4(8) . . . . ?
C22 C23 C24 C25 -1.6(8) . . . . ?
C21 N5 C25 C24 -1.0(8) . . . . ?
Cd2 N5 C25 C24 178.4(4) . . . . ?
C23 C24 C25 N5 1.9(8) . . . . ?
C30 N6 C26 C27 -0.8(8) . . . . ?
Cd2 N6 C26 C27 -180.0(4) . . . . ?
N6 C26 C27 C28 -0.4(8) . . . . ?
C26 C27 C28 C29 1.8(8) . . . . ?
C27 C28 C29 C30 -1.9(8) . . . . ?
C26 N6 C30 C29 0.7(8) . . . . ?
Cd2 N6 C30 C29 179.9(4) . . . . ?
C28 C29 C30 N6 0.7(9) . . . . ?
C35 N7 C31 C32 0.1(8) . . . . ?
Cd2 N7 C31 C32 176.4(4) . . . . ?
N7 C31 C32 C33 -1.5(9) . . . . ?
C31 C32 C33 C34 1.0(8) . . . . ?
C32 C33 C34 C35 0.8(8) . . . . ?
C31 N7 C35 C34 1.9(8) . . . . ?
Cd2 N7 C35 C34 -174.2(4) . . . . ?
C33 C34 C35 N7 -2.4(8) . . . . ?
C40 N8 C36 C37 1.5(8) . . . . ?
Cd2 N8 C36 C37 -179.1(4) . . . . ?
N8 C36 C37 C38 1.3(8) . . . . ?
C36 C37 C38 C39 -2.4(8) . . . . ?
C37 C38 C39 C40 0.7(8) . . . . ?
C36 N8 C40 C39 -3.3(8) . . . . ?
Cd2 N8 C40 C39 177.3(4) . . . . ?
C38 C39 C40 N8 2.2(8) . . . . ?
